data_7720220
loop_
_publ_author_name
'Zhang, Guoqi'
'Mei, Haiyu'
'Kanina, Amy'
'Chocho, Marilyn'
'Hiyaev, Paulina'
'Cheng, Shu-Yuan'
'Neary, Michelle C.'

_publ_section_title
;
 Isomers of 2,2':6',2&#x2033;-terpyridine and 2,6-dipyrazin-2-ylpyridine
 with aliphatic substituents: synthesis, coordination chemistry, and
 catalytic and anticancer activities.
;
_journal_issue 7
_journal_name_full 'Dalton transactions (Cambridge, England : 2003)'
_journal_page_first 2855
_journal_page_last 2867
_journal_paper_doi 10.1039/d5dt02824h
_journal_volume 55
_journal_year 2026
_chemical_formula_sum 'C17 H17 N5'
_chemical_formula_weight 291.36
_space_group_IT_number 14
_space_group_name_Hall '-P 2ybc'
_space_group_name_H-M_alt 'P 1 21/c 1'
_symmetry_cell_setting monoclinic
_symmetry_space_group_name_H-M 'P 1 21/c 1'
_atom_sites_solution_hydrogens geom
_atom_sites_solution_primary direct
_atom_sites_solution_secondary difmap
_audit_creation_method SHELXL-97
_audit_update_record
;
2025-10-22 deposited with the CCDC.	2026-01-09 downloaded from the CCDC.
;
_cell_angle_alpha 90.00
_cell_angle_beta 107.302(2)
_cell_angle_gamma 90.00
_cell_formula_units_Z 4
_cell_length_a 13.2742(9)
_cell_length_b 11.2472(6)
_cell_length_c 10.3605(6)
_cell_measurement_reflns_used 4360
_cell_measurement_temperature 200(2)
_cell_measurement_theta_max 25.55
_cell_measurement_theta_min 2.85
_cell_volume 1476.81(15)
_computing_cell_refinement 'Bruker SAINT'
_computing_data_collection 'Bruker APEX2'
_computing_data_reduction 'Bruker SAINT'
_computing_molecular_graphics 'Bruker SHELXTL'
_computing_publication_material 'Bruker SHELXTL'
_computing_structure_refinement 'SHELXL-97 (Sheldrick, 2008)'
_computing_structure_solution 'SHELXS-97 (Sheldrick, 2008)'
_diffrn_ambient_temperature 200(2)
_diffrn_measured_fraction_theta_full 0.998
_diffrn_measured_fraction_theta_max 0.995
_diffrn_measurement_device_type 'Bruker cmos'
_diffrn_measurement_method '\f and \w scans'
_diffrn_radiation_monochromator graphite
_diffrn_radiation_source 'fine-focus sealed tube'
_diffrn_radiation_type MoK\a
_diffrn_radiation_wavelength 0.71073
_diffrn_reflns_av_R_equivalents 0.0619
_diffrn_reflns_av_sigmaI/netI 0.0352
_diffrn_reflns_limit_h_max 16
_diffrn_reflns_limit_h_min -16
_diffrn_reflns_limit_k_max 13
_diffrn_reflns_limit_k_min -13
_diffrn_reflns_limit_l_max 12
_diffrn_reflns_limit_l_min -12
_diffrn_reflns_number 18916
_diffrn_reflns_theta_full 25.25
_diffrn_reflns_theta_max 25.74
_diffrn_reflns_theta_min 2.85
_exptl_absorpt_coefficient_mu 0.082
_exptl_absorpt_correction_T_max 0.9902
_exptl_absorpt_correction_T_min 0.9837
_exptl_absorpt_correction_type multi-scan
_exptl_absorpt_process_details sadabs
_exptl_crystal_colour colourless
_exptl_crystal_density_diffrn 1.310
_exptl_crystal_density_method 'not measured'
_exptl_crystal_description BLOCK
_exptl_crystal_F_000 616
_exptl_crystal_size_max 0.20
_exptl_crystal_size_mid 0.18
_exptl_crystal_size_min 0.12
_refine_diff_density_max 0.182
_refine_diff_density_min -0.196
_refine_diff_density_rms 0.045
_refine_ls_extinction_method none
_refine_ls_goodness_of_fit_ref 1.015
_refine_ls_hydrogen_treatment constr
_refine_ls_matrix_type full
_refine_ls_number_parameters 202
_refine_ls_number_reflns 2814
_refine_ls_number_restraints 0
_refine_ls_restrained_S_all 1.015
_refine_ls_R_factor_all 0.0710
_refine_ls_R_factor_gt 0.0424
_refine_ls_shift/su_max 0.000
_refine_ls_shift/su_mean 0.000
_refine_ls_structure_factor_coef Fsqd
_refine_ls_weighting_details 'calc w=1/[\s^2^(Fo^2^)+(0.0577P)^2^+0.2998P] where P=(Fo^2^+2Fc^2^)/3'
_refine_ls_weighting_scheme calc
_refine_ls_wR_factor_gt 0.0978
_refine_ls_wR_factor_ref 0.1138
_reflns_number_gt 1998
_reflns_number_total 2814
_reflns_threshold_expression >2sigma(I)
_cod_data_source_file d5dt02824h2.cif
_cod_data_source_block umd700_a
_cod_depositor_comments
;
The following automatic conversions were performed:

data item '_symmetry_cell_setting' value 'Monoclinic' was changed to
'monoclinic' in accordance with the
/home/data/users/saulius/crontab/automatic-downloads/rss-feeds/RSC/lib/dictionaries/cif_core.dic
dictionary named 'cif_core.dic' version 2.4.2 last updated on
2011-04-26.

Automatic conversion script
Id: cif_fix_values 8170 2020-07-09 18:12:32Z antanas 
;
_cod_original_sg_symbol_H-M P2(1)/c
_cod_database_code 7720220

loop_
_symmetry_equiv_pos_as_xyz
'x, y, z'
'-x, y+1/2, -z+1/2'
'-x, -y, -z'
'x, -y-1/2, z-1/2'

loop_
_atom_site_label
_atom_site_type_symbol
_atom_site_fract_x
_atom_site_fract_y
_atom_site_fract_z
_atom_site_U_iso_or_equiv
_atom_site_adp_type
_atom_site_occupancy
_atom_site_symmetry_multiplicity
_atom_site_calc_flag
_atom_site_refinement_flags
_atom_site_disorder_assembly
_atom_site_disorder_group
N1 N 0.15238(12) 0.87783(12) 0.29611(14) 0.0374(4) Uani 1 1 d . . .
N2 N 0.27498(11) 0.77807(12) 0.53963(14) 0.0367(4) Uani 1 1 d . . .
N3 N 0.18322(10) 0.51497(11) 0.34272(13) 0.0273(3) Uani 1 1 d . . .
N4 N 0.13367(11) 0.20883(12) 0.24281(14) 0.0336(4) Uani 1 1 d . . .
N5 N 0.01043(11) 0.32228(12) 0.00924(14) 0.0354(4) Uani 1 1 d . . .
C1 C 0.16818(14) 0.76113(14) 0.31165(17) 0.0332(4) Uani 1 1 d . . .
H1A H 0.1370 0.7103 0.2372 0.040 Uiso 1 1 calc R . .
C2 C 0.19719(14) 0.94402(15) 0.40438(18) 0.0365(4) Uani 1 1 d . . .
H2A H 0.1871 1.0277 0.3990 0.044 Uiso 1 1 calc R . .
C3 C 0.25757(15) 0.89493(16) 0.52366(19) 0.0412(5) Uani 1 1 d . . .
H3A H 0.2882 0.9461 0.5979 0.049 Uiso 1 1 calc R . .
C4 C 0.22836(12) 0.71066(13) 0.43237(15) 0.0258(4) Uani 1 1 d . . .
C5 C 0.24311(12) 0.58016(13) 0.44608(15) 0.0248(4) Uani 1 1 d . . .
C6 C 0.31668(12) 0.52960(13) 0.55720(15) 0.0262(4) Uani 1 1 d . . .
H6A H 0.3568 0.5789 0.6285 0.031 Uiso 1 1 calc R . .
C7 C 0.33169(12) 0.40706(14) 0.56440(15) 0.0253(4) Uani 1 1 d . . .
C8 C 0.26795(12) 0.34060(13) 0.45790(15) 0.0268(4) Uani 1 1 d . . .
H8A H 0.2740 0.2564 0.4590 0.032 Uiso 1 1 calc R . .
C9 C 0.19554(12) 0.39664(13) 0.34998(15) 0.0250(4) Uani 1 1 d . . .
C10 C 0.12941(12) 0.32743(13) 0.23318(15) 0.0251(4) Uani 1 1 d . . .
C11 C 0.06740(13) 0.38288(15) 0.11696(16) 0.0314(4) Uani 1 1 d . . .
H11A H 0.0654 0.4673 0.1140 0.038 Uiso 1 1 calc R . .
C12 C 0.01515(14) 0.20423(15) 0.02050(17) 0.0342(4) Uani 1 1 d . . .
H12A H -0.0243 0.1571 -0.0533 0.041 Uiso 1 1 calc R . .
C13 C 0.07547(14) 0.14869(15) 0.13589(17) 0.0374(4) Uani 1 1 d . . .
H13A H 0.0756 0.0643 0.1394 0.045 Uiso 1 1 calc R . .
C14 C 0.42000(12) 0.35082(14) 0.67835(15) 0.0275(4) Uani 1 1 d . . .
C15 C 0.42535(15) 0.40677(16) 0.81452(16) 0.0390(5) Uani 1 1 d . . .
H15A H 0.4395 0.4921 0.8118 0.059 Uiso 1 1 calc R . .
H15B H 0.4821 0.3692 0.8859 0.059 Uiso 1 1 calc R . .
H15C H 0.3579 0.3949 0.8333 0.059 Uiso 1 1 calc R . .
C16 C 0.40482(14) 0.21643(15) 0.68839(17) 0.0374(4) Uani 1 1 d . . .
H16A H 0.4101 0.1778 0.6059 0.056 Uiso 1 1 calc R . .
H16B H 0.3351 0.2007 0.6991 0.056 Uiso 1 1 calc R . .
H16C H 0.4595 0.1849 0.7666 0.056 Uiso 1 1 calc R . .
C17 C 0.52422(13) 0.37208(17) 0.64601(17) 0.0385(4) Uani 1 1 d . . .
H17A H 0.5374 0.4577 0.6445 0.058 Uiso 1 1 calc R . .
H17B H 0.5196 0.3378 0.5575 0.058 Uiso 1 1 calc R . .
H17C H 0.5821 0.3343 0.7154 0.058 Uiso 1 1 calc R . .

loop_
_atom_site_aniso_label
_atom_site_aniso_U_11
_atom_site_aniso_U_22
_atom_site_aniso_U_33
_atom_site_aniso_U_23
_atom_site_aniso_U_13
_atom_site_aniso_U_12
N1 0.0474(9) 0.0271(8) 0.0331(8) 0.0037(6) 0.0049(7) 0.0044(7)
N2 0.0400(8) 0.0242(7) 0.0356(8) 0.0003(6) -0.0044(7) 0.0009(6)
N3 0.0267(7) 0.0246(7) 0.0275(7) 0.0014(6) 0.0034(6) 0.0017(6)
N4 0.0380(8) 0.0232(7) 0.0318(8) 0.0007(6) -0.0017(6) 0.0009(6)
N5 0.0365(8) 0.0326(8) 0.0299(8) 0.0002(6) -0.0014(6) 0.0002(6)
C1 0.0401(10) 0.0259(9) 0.0297(9) 0.0001(7) 0.0044(8) 0.0039(7)
C2 0.0412(10) 0.0222(8) 0.0414(10) 0.0044(8) 0.0052(8) 0.0009(7)
C3 0.0452(11) 0.0252(9) 0.0421(11) -0.0018(8) -0.0040(8) -0.0014(8)
C4 0.0242(8) 0.0247(8) 0.0258(8) 0.0004(7) 0.0033(7) 0.0004(6)
C5 0.0241(8) 0.0237(8) 0.0253(8) 0.0007(7) 0.0054(6) 0.0004(6)
C6 0.0256(8) 0.0250(8) 0.0249(8) -0.0008(7) 0.0026(7) -0.0014(7)
C7 0.0231(8) 0.0282(8) 0.0240(8) 0.0037(7) 0.0063(6) 0.0021(7)
C8 0.0286(8) 0.0221(8) 0.0281(9) 0.0020(7) 0.0058(7) 0.0021(7)
C9 0.0251(8) 0.0236(8) 0.0254(8) 0.0010(7) 0.0059(7) 0.0006(6)
C10 0.0251(8) 0.0233(8) 0.0261(8) 0.0019(7) 0.0063(6) 0.0005(6)
C11 0.0331(9) 0.0263(9) 0.0285(9) 0.0025(7) -0.0003(7) 0.0010(7)
C12 0.0366(10) 0.0312(9) 0.0288(9) -0.0056(7) 0.0004(7) -0.0019(8)
C13 0.0428(10) 0.0242(8) 0.0372(10) -0.0009(8) -0.0006(8) 0.0004(8)
C14 0.0275(9) 0.0281(9) 0.0240(8) 0.0035(7) 0.0034(7) 0.0030(7)
C15 0.0489(11) 0.0387(10) 0.0255(9) 0.0046(8) 0.0049(8) 0.0084(9)
C16 0.0408(10) 0.0303(10) 0.0351(10) 0.0079(8) 0.0021(8) 0.0056(8)
C17 0.0271(9) 0.0497(11) 0.0345(10) 0.0073(9) 0.0028(7) 0.0031(8)

loop_
_atom_type_symbol
_atom_type_description
_atom_type_scat_dispersion_real
_atom_type_scat_dispersion_imag
_atom_type_scat_source
C C 0.0033 0.0016 'International Tables Vol C Tables 4.2.6.8 and 6.1.1.4'
H H 0.0000 0.0000 'International Tables Vol C Tables 4.2.6.8 and 6.1.1.4'
N N 0.0061 0.0033 'International Tables Vol C Tables 4.2.6.8 and 6.1.1.4'

loop_
_geom_angle_atom_site_label_1
_geom_angle_atom_site_label_2
_geom_angle_atom_site_label_3
_geom_angle
_geom_angle_site_symmetry_1
_geom_angle_site_symmetry_3
_geom_angle_publ_flag
C2 N1 C1 115.78(14) . . ?
C4 N2 C3 115.79(14) . . ?
C9 N3 C5 117.59(13) . . ?
C13 N4 C10 116.32(14) . . ?
C12 N5 C11 115.82(14) . . ?
N1 C1 C4 122.64(15) . . ?
N1 C1 H1A 118.7 . . ?
C4 C1 H1A 118.7 . . ?
N1 C2 C3 121.93(15) . . ?
N1 C2 H2A 119.0 . . ?
C3 C2 H2A 119.0 . . ?
N2 C3 C2 122.69(16) . . ?
N2 C3 H3A 118.7 . . ?
C2 C3 H3A 118.7 . . ?
N2 C4 C1 121.14(14) . . ?
N2 C4 C5 117.85(13) . . ?
C1 C4 C5 121.01(14) . . ?
N3 C5 C6 122.64(14) . . ?
N3 C5 C4 115.69(13) . . ?
C6 C5 C4 121.64(13) . . ?
C5 C6 C7 120.24(14) . . ?
C5 C6 H6A 119.9 . . ?
C7 C6 H6A 119.9 . . ?
C6 C7 C8 116.48(14) . . ?
C6 C7 C14 121.00(13) . . ?
C8 C7 C14 122.34(14) . . ?
C9 C8 C7 120.41(14) . . ?
C9 C8 H8A 119.8 . . ?
C7 C8 H8A 119.8 . . ?
N3 C9 C8 122.62(14) . . ?
N3 C9 C10 116.21(13) . . ?
C8 C9 C10 121.14(14) . . ?
N4 C10 C11 120.92(14) . . ?
N4 C10 C9 117.38(13) . . ?
C11 C10 C9 121.68(14) . . ?
N5 C11 C10 122.58(15) . . ?
N5 C11 H11A 118.7 . . ?
C10 C11 H11A 118.7 . . ?
N5 C12 C13 121.91(15) . . ?
N5 C12 H12A 119.0 . . ?
C13 C12 H12A 119.0 . . ?
N4 C13 C12 122.44(15) . . ?
N4 C13 H13A 118.8 . . ?
C12 C13 H13A 118.8 . . ?
C15 C14 C7 110.89(13) . . ?
C15 C14 C16 108.34(14) . . ?
C7 C14 C16 111.95(13) . . ?
C15 C14 C17 109.88(14) . . ?
C7 C14 C17 107.47(13) . . ?
C16 C14 C17 108.27(14) . . ?
C14 C15 H15A 109.5 . . ?
C14 C15 H15B 109.5 . . ?
H15A C15 H15B 109.5 . . ?
C14 C15 H15C 109.5 . . ?
H15A C15 H15C 109.5 . . ?
H15B C15 H15C 109.5 . . ?
C14 C16 H16A 109.5 . . ?
C14 C16 H16B 109.5 . . ?
H16A C16 H16B 109.5 . . ?
C14 C16 H16C 109.5 . . ?
H16A C16 H16C 109.5 . . ?
H16B C16 H16C 109.5 . . ?
C14 C17 H17A 109.5 . . ?
C14 C17 H17B 109.5 . . ?
H17A C17 H17B 109.5 . . ?
C14 C17 H17C 109.5 . . ?
H17A C17 H17C 109.5 . . ?
H17B C17 H17C 109.5 . . ?

loop_
_geom_bond_atom_site_label_1
_geom_bond_atom_site_label_2
_geom_bond_distance
_geom_bond_site_symmetry_2
_geom_bond_publ_flag
N1 C2 1.330(2) . ?
N1 C1 1.331(2) . ?
N2 C4 1.335(2) . ?
N2 C3 1.336(2) . ?
N3 C9 1.3402(19) . ?
N3 C5 1.3454(19) . ?
N4 C13 1.331(2) . ?
N4 C10 1.3376(19) . ?
N5 C12 1.333(2) . ?
N5 C11 1.334(2) . ?
C1 C4 1.389(2) . ?
C1 H1A 0.9500 . ?
C2 C3 1.373(2) . ?
C2 H2A 0.9500 . ?
C3 H3A 0.9500 . ?
C4 C5 1.482(2) . ?
C5 C6 1.391(2) . ?
C6 C7 1.391(2) . ?
C6 H6A 0.9500 . ?
C7 C8 1.392(2) . ?
C7 C14 1.531(2) . ?
C8 C9 1.390(2) . ?
C8 H8A 0.9500 . ?
C9 C10 1.486(2) . ?
C10 C11 1.388(2) . ?
C11 H11A 0.9500 . ?
C12 C13 1.375(2) . ?
C12 H12A 0.9500 . ?
C13 H13A 0.9500 . ?
C14 C15 1.527(2) . ?
C14 C16 1.533(2) . ?
C14 C17 1.536(2) . ?
C15 H15A 0.9800 . ?
C15 H15B 0.9800 . ?
C15 H15C 0.9800 . ?
C16 H16A 0.9800 . ?
C16 H16B 0.9800 . ?
C16 H16C 0.9800 . ?
C17 H17A 0.9800 . ?
C17 H17B 0.9800 . ?
C17 H17C 0.9800 . ?

loop_
_geom_torsion_atom_site_label_1
_geom_torsion_atom_site_label_2
_geom_torsion_atom_site_label_3
_geom_torsion_atom_site_label_4
_geom_torsion
_geom_torsion_site_symmetry_1
_geom_torsion_site_symmetry_2
_geom_torsion_site_symmetry_3
_geom_torsion_site_symmetry_4
_geom_torsion_publ_flag
C2 N1 C1 C4 -0.6(3) . . . . ?
C1 N1 C2 C3 1.2(3) . . . . ?
C4 N2 C3 C2 -1.0(3) . . . . ?
N1 C2 C3 N2 -0.4(3) . . . . ?
C3 N2 C4 C1 1.6(3) . . . . ?
C3 N2 C4 C5 -178.53(16) . . . . ?
N1 C1 C4 N2 -0.8(3) . . . . ?
N1 C1 C4 C5 179.32(16) . . . . ?
C9 N3 C5 C6 0.7(2) . . . . ?
C9 N3 C5 C4 178.79(14) . . . . ?
N2 C4 C5 N3 171.04(14) . . . . ?
C1 C4 C5 N3 -9.1(2) . . . . ?
N2 C4 C5 C6 -10.8(2) . . . . ?
C1 C4 C5 C6 169.01(15) . . . . ?
N3 C5 C6 C7 0.7(2) . . . . ?
C4 C5 C6 C7 -177.34(15) . . . . ?
C5 C6 C7 C8 -1.7(2) . . . . ?
C5 C6 C7 C14 173.60(14) . . . . ?
C6 C7 C8 C9 1.4(2) . . . . ?
C14 C7 C8 C9 -173.79(14) . . . . ?
C5 N3 C9 C8 -1.0(2) . . . . ?
C5 N3 C9 C10 -179.07(14) . . . . ?
C7 C8 C9 N3 -0.1(2) . . . . ?
C7 C8 C9 C10 177.90(14) . . . . ?
C13 N4 C10 C11 -0.2(2) . . . . ?
C13 N4 C10 C9 -178.65(15) . . . . ?
N3 C9 C10 N4 -174.56(15) . . . . ?
C8 C9 C10 N4 7.3(2) . . . . ?
N3 C9 C10 C11 7.0(2) . . . . ?
C8 C9 C10 C11 -171.16(16) . . . . ?
C12 N5 C11 C10 1.1(3) . . . . ?
N4 C10 C11 N5 -0.9(3) . . . . ?
C9 C10 C11 N5 177.55(15) . . . . ?
C11 N5 C12 C13 -0.3(3) . . . . ?
C10 N4 C13 C12 0.9(3) . . . . ?
N5 C12 C13 N4 -0.7(3) . . . . ?
C6 C7 C14 C15 44.0(2) . . . . ?
C8 C7 C14 C15 -140.99(16) . . . . ?
C6 C7 C14 C16 165.15(15) . . . . ?
C8 C7 C14 C16 -19.9(2) . . . . ?
C6 C7 C14 C17 -76.09(18) . . . . ?
C8 C7 C14 C17 98.90(17) . . . . ?
